data_7703633
loop_
_publ_author_name
'Maliszewska, Hanna K.'
'Hughes, David L.'
'Mu\~noz, Mar\'ia Paz'

_publ_section_title
;
 Allene-derived gold and platinum complexes: synthesis and first
 applications in catalysis.
;
_journal_issue 13
_journal_name_full 'Dalton transactions (Cambridge, England : 2003)'
_journal_page_first 4034
_journal_page_last 4038
_journal_paper_doi 10.1039/d0dt00665c
_journal_volume 49
_journal_year 2020
_chemical_formula_moiety 'C25 H26 Cl2 N2 Pt, C H Cl3'
_chemical_formula_structural '[Cl2 Pt 6-Me-Pyr-C9H4-(tBu)-Pyr-Me] CHCl3'
_chemical_formula_sum 'C26 H27 Cl5 N2 Pt'
_chemical_formula_weight 739.83
_space_group_crystal_system triclinic
_space_group_IT_number 2
_space_group_name_Hall '-P 1'
_space_group_name_H-M_alt 'P -1'
_atom_sites_solution_hydrogens mixed
_atom_sites_solution_primary dual
_audit_creation_method SHELXL-2018/3
_audit_update_record
;
2019-12-19 deposited with the CCDC.	2020-02-28 downloaded from the CCDC.
;
_cell_angle_alpha 105.467(3)
_cell_angle_beta 91.480(3)
_cell_angle_gamma 102.873(3)
_cell_formula_units_Z 2
_cell_length_a 9.3270(3)
_cell_length_b 11.8674(5)
_cell_length_c 12.9754(4)
_cell_measurement_reflns_used 12329
_cell_measurement_temperature 140(1)
_cell_measurement_theta_max 32.6020
_cell_measurement_theta_min 3.3800
_cell_volume 1343.84(9)
_computing_cell_refinement 'CrysAlisPro 1.171.39.46 (Rigaku OD, 2018)'
_computing_data_collection 'CrysAlisPro 1.171.39.46 (Rigaku OD, 2018)'
_computing_data_reduction 'CrysAlisPro 1.171.39.46 (Rigaku OD, 2018)'
_computing_molecular_graphics 'ORTEP (Johnson, 1976 and Farrugia, 2012)'
_computing_publication_material 'SHELXL-2018/3 (Sheldrick, 2015b) and WINGX (Farrugia, 2012)'
_computing_structure_refinement 'SHELXL-2018/3 (Sheldrick, 2015b)'
_computing_structure_solution 'SHELXT (Sheldrick, 2015a)'
_diffrn_ambient_temperature 140(1)
_diffrn_detector_area_resol_mean 16.0050
_diffrn_measured_fraction_theta_full 0.997
_diffrn_measured_fraction_theta_max 0.998
_diffrn_measurement_device_type 'Oxford Diffraction Xcalibur 3/Sapphire3 CCD'
_diffrn_measurement_method 'Thin slice \f and \w scans'
_diffrn_radiation_monochromator graphite
_diffrn_radiation_source 'Enhance (Mo) X-ray Source'
_diffrn_radiation_type Mo-K\a
_diffrn_radiation_wavelength 0.71073
_diffrn_reflns_av_R_equivalents 0.0940
_diffrn_reflns_av_unetI/netI 0.0722
_diffrn_reflns_Laue_measured_fraction_full 0.997
_diffrn_reflns_Laue_measured_fraction_max 0.998
_diffrn_reflns_limit_h_max 13
_diffrn_reflns_limit_h_min -13
_diffrn_reflns_limit_k_max 16
_diffrn_reflns_limit_k_min -16
_diffrn_reflns_limit_l_max 18
_diffrn_reflns_limit_l_min -18
_diffrn_reflns_number 26150
_diffrn_reflns_point_group_measured_fraction_full 0.997
_diffrn_reflns_point_group_measured_fraction_max 0.998
_diffrn_reflns_theta_full 25.242
_diffrn_reflns_theta_max 29.999
_diffrn_reflns_theta_min 3.575
_exptl_absorpt_coefficient_mu 5.737
_exptl_absorpt_correction_T_max 1.000
_exptl_absorpt_correction_T_min 0.1190
_exptl_absorpt_correction_type multi-scan
_exptl_absorpt_process_details
;
 CrysAlisPro, Agilent Technologies, Version 1.171.37.35 
 Empirical absorption correction using spherical harmonics,
  implemented in SCALE3 ABSPACK scaling algorithm.
;
_exptl_crystal_colour 'pale yellow'
_exptl_crystal_density_diffrn 1.828
_exptl_crystal_description prism
_exptl_crystal_F_000 720
_exptl_crystal_size_max 0.44
_exptl_crystal_size_mid 0.115
_exptl_crystal_size_min 0.110
_refine_diff_density_max 7.420
_refine_diff_density_min -4.372
_refine_diff_density_rms 0.275
_refine_ls_extinction_method none
_refine_ls_goodness_of_fit_ref 1.065
_refine_ls_hydrogen_treatment mixed
_refine_ls_matrix_type full
_refine_ls_number_parameters 313
_refine_ls_number_reflns 7821
_refine_ls_number_restraints 0
_refine_ls_restrained_S_all 1.065
_refine_ls_R_factor_all 0.0589
_refine_ls_R_factor_gt 0.0538
_refine_ls_shift/su_max 0.002
_refine_ls_shift/su_mean 0.000
_refine_ls_structure_factor_coef Fsqd
_refine_ls_weighting_details 'w=1/[\s^2^(Fo^2^)+(0.0835P)^2^+1.4552P] where P=(Fo^2^+2Fc^2^)/3'
_refine_ls_weighting_scheme calc
_refine_ls_wR_factor_gt 0.1344
_refine_ls_wR_factor_ref 0.1407
_reflns_Friedel_coverage 0.000
_reflns_number_gt 7106
_reflns_number_total 7821
_reflns_threshold_expression 'I > 2\s(I)'
_cod_data_source_file d0dt00665c3.cif
_cod_data_source_block hannad2x
_cod_depositor_comments 'Adding full bibliography for 7703630--7703634.cif.'
_cod_database_code 7703633
_shelx_shelxl_version_number 2018/3
_shelx_space_group_comment
;
The symmetry employed for this shelxl refinement is uniquely defined
by the following loop, which should always be used as a source of
symmetry information in preference to the above space-group names.
They are only intended as comments.
;

loop_
_space_group_symop_operation_xyz
'x, y, z'
'-x, -y, -z'

loop_
_atom_site_label
_atom_site_type_symbol
_atom_site_fract_x
_atom_site_fract_y
_atom_site_fract_z
_atom_site_U_iso_or_equiv
_atom_site_adp_type
_atom_site_occupancy
_atom_site_site_symmetry_order
_atom_site_calc_flag
_atom_site_refinement_flags_posn
_atom_site_refinement_flags_adp
_atom_site_refinement_flags_occupancy
_atom_site_disorder_assembly
_atom_site_disorder_group
Pt Pt 0.24797(2) 0.68649(2) 0.27776(2) 0.02009(8) Uani 1 1 d . . . . .
Cl2 Cl 0.21958(14) 0.76138(13) 0.45793(10) 0.0269(3) Uani 1 1 d . . . . .
Cl3 Cl 0.07552(16) 0.80065(15) 0.24332(11) 0.0332(3) Uani 1 1 d . . . . .
C1 C 0.4159(6) 0.3806(5) 0.2309(4) 0.0225(9) Uani 1 1 d . . . . .
C2 C 0.5249(5) 0.4561(4) 0.3137(4) 0.0204(9) Uani 1 1 d . . . . .
C3 C 0.6385(6) 0.4118(5) 0.3484(4) 0.0258(10) Uani 1 1 d . . . . .
H3 H 0.707184 0.460154 0.404939 0.031 Uiso 1 1 calc R U . . .
C4 C 0.6481(6) 0.2952(5) 0.2979(4) 0.0285(11) Uani 1 1 d . . . . .
H4 H 0.722875 0.264713 0.320863 0.034 Uiso 1 1 calc R U . . .
C5 C 0.5459(7) 0.2245(5) 0.2133(4) 0.0282(11) Uani 1 1 d . . . . .
H5 H 0.554927 0.147473 0.178061 0.034 Uiso 1 1 calc R U . . .
C6 C 0.4298(7) 0.2663(5) 0.1798(4) 0.0277(11) Uani 1 1 d . . . . .
H6 H 0.361774 0.217276 0.123184 0.033 Uiso 1 1 calc R U . . .
C8 C 0.4912(6) 0.5752(4) 0.3502(4) 0.0196(9) Uani 1 1 d . . . . .
C9 C 0.3617(6) 0.5728(5) 0.2995(4) 0.0207(9) Uani 1 1 d . . . . .
C10 C 0.2975(5) 0.4489(4) 0.2192(4) 0.0197(9) Uani 1 1 d . . . . .
C11 C 0.6001(5) 0.6815(5) 0.4145(4) 0.0216(9) Uani 1 1 d . . . . .
N12 N 0.5519(5) 0.7699(4) 0.4849(3) 0.0207(8) Uani 1 1 d . . . . .
C13 C 0.6390(6) 0.8750(5) 0.5448(4) 0.0242(10) Uani 1 1 d . . . . .
C14 C 0.7895(6) 0.8959(5) 0.5367(4) 0.0256(10) Uani 1 1 d . . . . .
H14 H 0.852371 0.966998 0.577897 0.031 Uiso 1 1 calc R U . . .
C15 C 0.8455(6) 0.8097(6) 0.4666(4) 0.0280(11) Uani 1 1 d . . . . .
H15 H 0.946428 0.823530 0.459681 0.034 Uiso 1 1 calc R U . . .
C16 C 0.7514(6) 0.7023(5) 0.4064(4) 0.0265(10) Uani 1 1 d . . . . .
H16 H 0.790098 0.644171 0.360524 0.032 Uiso 1 1 calc R U . . .
C17 C 0.5681(6) 0.9628(5) 0.6171(4) 0.0285(11) Uani 1 1 d . . . . .
H17A H 0.578285 0.956610 0.689089 0.043 Uiso 1 1 calc R U . . .
H17B H 0.465212 0.945343 0.593240 0.043 Uiso 1 1 calc R U . . .
H17C H 0.615106 1.042886 0.615565 0.043 Uiso 1 1 calc R U . . .
C21 C 0.1390(6) 0.3821(5) 0.2444(4) 0.0263(10) Uani 1 1 d . . . . .
C22 C 0.1438(7) 0.3893(7) 0.3641(5) 0.0388(15) Uani 1 1 d . . . . .
H22A H 0.222049 0.355579 0.382485 0.058 Uiso 1 1 calc R U . . .
H22B H 0.161210 0.471992 0.405651 0.058 Uiso 1 1 calc R U . . .
H22C H 0.051327 0.344986 0.379232 0.058 Uiso 1 1 calc R U . . .
C23 C 0.0972(8) 0.2486(6) 0.1791(6) 0.0422(16) Uani 1 1 d . . . . .
H23A H 0.172280 0.209947 0.194085 0.063 Uiso 1 1 calc R U . . .
H23B H 0.004455 0.209801 0.198756 0.063 Uiso 1 1 calc R U . . .
H23C H 0.088878 0.242807 0.103914 0.063 Uiso 1 1 calc R U . . .
C24 C 0.0141(6) 0.4361(6) 0.2157(6) 0.0364(13) Uani 1 1 d . . . . .
H24A H 0.010551 0.431739 0.140745 0.055 Uiso 1 1 calc R U . . .
H24B H -0.078302 0.391663 0.231047 0.055 Uiso 1 1 calc R U . . .
H24C H 0.031581 0.518670 0.257466 0.055 Uiso 1 1 calc R U . . .
C31 C 0.2916(5) 0.4823(5) 0.1143(4) 0.0209(9) Uani 1 1 d . . . . .
N32 N 0.2755(4) 0.5969(4) 0.1232(3) 0.0180(8) Uani 1 1 d . . . . .
C33 C 0.2784(5) 0.6365(5) 0.0348(4) 0.0229(9) Uani 1 1 d . . . . .
C34 C 0.2927(6) 0.5618(5) -0.0655(4) 0.0263(10) Uani 1 1 d . . . . .
H34 H 0.294183 0.590305 -0.125687 0.032 Uiso 1 1 calc R U . . .
C35 C 0.3046(7) 0.4453(6) -0.0756(4) 0.0300(12) Uani 1 1 d . . . . .
H35 H 0.312556 0.394848 -0.142557 0.036 Uiso 1 1 calc R U . . .
C36 C 0.3047(6) 0.4045(5) 0.0155(4) 0.0274(10) Uani 1 1 d . . . . .
H36 H 0.313255 0.326690 0.010381 0.033 Uiso 1 1 calc R U . . .
C37 C 0.2725(7) 0.7633(5) 0.0435(5) 0.0308(11) Uani 1 1 d . . . . .
H37A H 0.313695 0.813703 0.113531 0.046 Uiso 1 1 calc R U . . .
H37B H 0.171673 0.767061 0.032494 0.046 Uiso 1 1 calc R U . . .
H37C H 0.328260 0.790602 -0.010034 0.046 Uiso 1 1 calc R U . . .
C41 C 0.2147(7) 1.0825(5) 0.7965(5) 0.0308(11) Uani 1 1 d . . . . .
H41 H 0.144637 1.133549 0.799592 0.037 Uiso 1 1 calc R U . . .
Cl42 Cl 0.16087(17) 0.95628(13) 0.68357(11) 0.0334(3) Uani 1 1 d . . . . .
Cl43 Cl 0.39299(17) 1.16630(14) 0.78517(14) 0.0384(3) Uani 1 1 d . . . . .
Cl44 Cl 0.2135(3) 1.03603(18) 0.91492(14) 0.0553(5) Uani 1 1 d . . . . .
H12 H 0.466(10) 0.759(8) 0.492(7) 0.05(2) Uiso 1 1 d . . . . .

loop_
_atom_site_aniso_label
_atom_site_aniso_U_11
_atom_site_aniso_U_22
_atom_site_aniso_U_33
_atom_site_aniso_U_23
_atom_site_aniso_U_13
_atom_site_aniso_U_12
Pt 0.02080(12) 0.02731(13) 0.01232(11) 0.00481(8) -0.00110(7) 0.00726(8)
Cl2 0.0255(6) 0.0401(7) 0.0144(5) 0.0022(5) 0.0006(4) 0.0130(5)
Cl3 0.0358(7) 0.0467(8) 0.0234(6) 0.0093(5) 0.0007(5) 0.0234(6)
C1 0.027(2) 0.028(2) 0.014(2) 0.0080(18) 0.0008(17) 0.0068(19)
C2 0.025(2) 0.024(2) 0.013(2) 0.0063(17) -0.0003(16) 0.0070(17)
C3 0.030(3) 0.035(3) 0.016(2) 0.0102(19) -0.0001(18) 0.012(2)
C4 0.037(3) 0.033(3) 0.024(3) 0.015(2) 0.007(2) 0.018(2)
C5 0.040(3) 0.029(3) 0.020(2) 0.008(2) 0.006(2) 0.015(2)
C6 0.041(3) 0.024(2) 0.020(2) 0.0097(19) -0.001(2) 0.006(2)
C8 0.028(2) 0.024(2) 0.0079(19) 0.0057(16) -0.0024(16) 0.0079(18)
C9 0.026(2) 0.027(2) 0.0079(19) 0.0016(16) 0.0036(16) 0.0064(18)
C10 0.023(2) 0.024(2) 0.013(2) 0.0068(16) -0.0013(16) 0.0035(17)
C11 0.024(2) 0.031(3) 0.010(2) 0.0072(17) 0.0004(16) 0.0068(18)
N12 0.0175(19) 0.027(2) 0.0159(19) 0.0057(15) -0.0013(14) 0.0034(15)
C13 0.028(2) 0.028(2) 0.016(2) 0.0090(18) -0.0003(18) 0.0027(19)
C14 0.027(2) 0.029(3) 0.018(2) 0.0054(19) -0.0028(18) 0.0018(19)
C15 0.022(2) 0.042(3) 0.020(2) 0.011(2) -0.0023(18) 0.006(2)
C16 0.024(2) 0.040(3) 0.018(2) 0.011(2) 0.0025(18) 0.007(2)
C17 0.035(3) 0.027(3) 0.021(2) 0.0040(19) 0.000(2) 0.005(2)
C21 0.025(2) 0.035(3) 0.019(2) 0.011(2) -0.0002(18) 0.002(2)
C22 0.033(3) 0.064(4) 0.023(3) 0.024(3) 0.005(2) 0.003(3)
C23 0.041(3) 0.035(3) 0.040(4) 0.005(3) 0.000(3) -0.006(3)
C24 0.022(3) 0.048(4) 0.041(3) 0.021(3) 0.000(2) 0.002(2)
C31 0.024(2) 0.025(2) 0.014(2) 0.0074(17) -0.0009(16) 0.0054(17)
N32 0.0160(18) 0.0200(18) 0.0149(18) 0.0001(14) -0.0004(14) 0.0038(14)
C33 0.022(2) 0.033(3) 0.013(2) 0.0088(18) -0.0002(16) 0.0049(18)
C34 0.028(3) 0.039(3) 0.013(2) 0.009(2) 0.0002(18) 0.009(2)
C35 0.042(3) 0.036(3) 0.011(2) 0.004(2) 0.000(2) 0.010(2)
C36 0.039(3) 0.029(3) 0.014(2) 0.0042(18) -0.0029(19) 0.011(2)
C37 0.040(3) 0.033(3) 0.025(3) 0.014(2) 0.004(2) 0.013(2)
C41 0.034(3) 0.032(3) 0.024(3) 0.003(2) -0.002(2) 0.010(2)
Cl42 0.0392(7) 0.0334(7) 0.0225(6) 0.0017(5) -0.0061(5) 0.0067(5)
Cl43 0.0331(7) 0.0347(7) 0.0431(9) 0.0057(6) -0.0020(6) 0.0067(5)
Cl44 0.0829(14) 0.0489(10) 0.0222(8) 0.0054(7) -0.0037(8) -0.0025(9)

loop_
_atom_type_symbol
_atom_type_description
_atom_type_scat_dispersion_real
_atom_type_scat_dispersion_imag
_atom_type_scat_source
C C 0.0033 0.0016 'International Tables Vol C Tables 4.2.6.8 and 6.1.1.4'
H H 0.0000 0.0000 'International Tables Vol C Tables 4.2.6.8 and 6.1.1.4'
N N 0.0061 0.0033 'International Tables Vol C Tables 4.2.6.8 and 6.1.1.4'
Cl Cl 0.1484 0.1585 'International Tables Vol C Tables 4.2.6.8 and 6.1.1.4'
Pt Pt -1.7033 8.3905 'International Tables Vol C Tables 4.2.6.8 and 6.1.1.4'

loop_
_geom_angle_atom_site_label_1
_geom_angle_atom_site_label_2
_geom_angle_atom_site_label_3
_geom_angle
_geom_angle_site_symmetry_1
_geom_angle_site_symmetry_3
_geom_angle_publ_flag
C9 Pt N32 77.41(18) . . ?
C9 Pt Cl2 95.02(14) . . ?
N32 Pt Cl2 171.48(12) . . ?
C9 Pt Cl3 171.26(15) . . ?
N32 Pt Cl3 100.37(12) . . ?
Cl2 Pt Cl3 86.53(5) . . ?
C6 C1 C2 119.2(5) . . ?
C6 C1 C10 132.5(5) . . ?
C2 C1 C10 108.3(4) . . ?
C3 C2 C1 120.3(5) . . ?
C3 C2 C8 130.8(5) . . ?
C1 C2 C8 108.9(4) . . ?
C4 C3 C2 119.5(5) . . ?
C4 C3 H3 120.2 . . ?
C2 C3 H3 120.2 . . ?
C5 C4 C3 119.7(5) . . ?
C5 C4 H4 120.2 . . ?
C3 C4 H4 120.2 . . ?
C4 C5 C6 121.3(5) . . ?
C4 C5 H5 119.3 . . ?
C6 C5 H5 119.3 . . ?
C1 C6 C5 119.8(5) . . ?
C1 C6 H6 120.1 . . ?
C5 C6 H6 120.1 . . ?
C9 C8 C11 127.1(5) . . ?
C9 C8 C2 109.6(4) . . ?
C11 C8 C2 122.2(4) . . ?
C8 C9 C10 110.9(4) . . ?
C8 C9 Pt 138.7(4) . . ?
C10 C9 Pt 109.2(3) . . ?
C31 C10 C1 114.5(4) . . ?
C31 C10 C9 101.3(4) . . ?
C1 C10 C9 102.1(4) . . ?
C31 C10 C21 112.5(4) . . ?
C1 C10 C21 111.8(4) . . ?
C9 C10 C21 113.8(4) . . ?
N12 C11 C16 116.4(5) . . ?
N12 C11 C8 118.9(4) . . ?
C16 C11 C8 124.7(5) . . ?
C13 N12 C11 125.1(5) . . ?
C13 N12 H12 117(6) . . ?
C11 N12 H12 118(6) . . ?
N12 C13 C14 118.5(5) . . ?
N12 C13 C17 118.3(5) . . ?
C14 C13 C17 123.2(5) . . ?
C13 C14 C15 119.2(5) . . ?
C13 C14 H14 120.4 . . ?
C15 C14 H14 120.4 . . ?
C14 C15 C16 120.3(5) . . ?
C14 C15 H15 119.9 . . ?
C16 C15 H15 119.9 . . ?
C11 C16 C15 120.5(5) . . ?
C11 C16 H16 119.8 . . ?
C15 C16 H16 119.8 . . ?
C13 C17 H17A 109.5 . . ?
C13 C17 H17B 109.5 . . ?
H17A C17 H17B 109.5 . . ?
C13 C17 H17C 109.5 . . ?
H17A C17 H17C 109.5 . . ?
H17B C17 H17C 109.5 . . ?
C24 C21 C22 109.2(5) . . ?
C24 C21 C23 105.8(5) . . ?
C22 C21 C23 108.6(5) . . ?
C24 C21 C10 113.1(5) . . ?
C22 C21 C10 108.8(4) . . ?
C23 C21 C10 111.3(5) . . ?
C21 C22 H22A 109.5 . . ?
C21 C22 H22B 109.5 . . ?
H22A C22 H22B 109.5 . . ?
C21 C22 H22C 109.5 . . ?
H22A C22 H22C 109.5 . . ?
H22B C22 H22C 109.5 . . ?
C21 C23 H23A 109.5 . . ?
C21 C23 H23B 109.5 . . ?
H23A C23 H23B 109.5 . . ?
C21 C23 H23C 109.5 . . ?
H23A C23 H23C 109.5 . . ?
H23B C23 H23C 109.5 . . ?
C21 C24 H24A 109.5 . . ?
C21 C24 H24B 109.5 . . ?
H24A C24 H24B 109.5 . . ?
C21 C24 H24C 109.5 . . ?
H24A C24 H24C 109.5 . . ?
H24B C24 H24C 109.5 . . ?
N32 C31 C36 121.5(4) . . ?
N32 C31 C10 115.4(4) . . ?
C36 C31 C10 123.0(5) . . ?
C33 N32 C31 119.3(4) . . ?
C33 N32 Pt 128.4(4) . . ?
C31 N32 Pt 112.4(3) . . ?
N32 C33 C34 120.9(5) . . ?
N32 C33 C37 120.4(5) . . ?
C34 C33 C37 118.6(5) . . ?
C35 C34 C33 120.1(5) . . ?
C35 C34 H34 119.9 . . ?
C33 C34 H34 119.9 . . ?
C34 C35 C36 119.3(5) . . ?
C34 C35 H35 120.4 . . ?
C36 C35 H35 120.4 . . ?
C35 C36 C31 118.8(5) . . ?
C35 C36 H36 120.6 . . ?
C31 C36 H36 120.6 . . ?
C33 C37 H37A 109.5 . . ?
C33 C37 H37B 109.5 . . ?
H37A C37 H37B 109.5 . . ?
C33 C37 H37C 109.5 . . ?
H37A C37 H37C 109.5 . . ?
H37B C37 H37C 109.5 . . ?
Cl42 C41 Cl44 110.1(3) . . ?
Cl42 C41 Cl43 109.7(3) . . ?
Cl44 C41 Cl43 110.3(3) . . ?
Cl42 C41 H41 108.9 . . ?
Cl44 C41 H41 108.9 . . ?
Cl43 C41 H41 108.9 . . ?

loop_
_geom_bond_atom_site_label_1
_geom_bond_atom_site_label_2
_geom_bond_distance
_geom_bond_site_symmetry_2
_geom_bond_publ_flag
Pt C9 1.963(5) . ?
Pt N32 2.056(4) . ?
Pt Cl2 2.3138(12) . ?
Pt Cl3 2.4247(13) . ?
C1 C6 1.378(8) . ?
C1 C2 1.419(7) . ?
C1 C10 1.534(7) . ?
C2 C3 1.397(7) . ?
C2 C8 1.472(7) . ?
C3 C4 1.388(8) . ?
C3 H3 0.9300 . ?
C4 C5 1.385(8) . ?
C4 H4 0.9300 . ?
C5 C6 1.392(8) . ?
C5 H5 0.9300 . ?
C6 H6 0.9300 . ?
C8 C9 1.351(7) . ?
C8 C11 1.464(7) . ?
C9 C10 1.538(7) . ?
C10 C31 1.519(6) . ?
C10 C21 1.601(7) . ?
C11 N12 1.362(6) . ?
C11 C16 1.389(7) . ?
N12 C13 1.349(7) . ?
N12 H12 0.80(9) . ?
C13 C14 1.382(8) . ?
C13 C17 1.490(8) . ?
C14 C15 1.382(8) . ?
C14 H14 0.9300 . ?
C15 C16 1.393(8) . ?
C15 H15 0.9300 . ?
C16 H16 0.9300 . ?
C17 H17A 0.9600 . ?
C17 H17B 0.9600 . ?
C17 H17C 0.9600 . ?
C21 C24 1.531(8) . ?
C21 C22 1.532(8) . ?
C21 C23 1.540(9) . ?
C22 H22A 0.9600 . ?
C22 H22B 0.9600 . ?
C22 H22C 0.9600 . ?
C23 H23A 0.9600 . ?
C23 H23B 0.9600 . ?
C23 H23C 0.9600 . ?
C24 H24A 0.9600 . ?
C24 H24B 0.9600 . ?
C24 H24C 0.9600 . ?
C31 N32 1.376(7) . ?
C31 C36 1.393(7) . ?
N32 C33 1.349(6) . ?
C33 C34 1.394(7) . ?
C33 C37 1.492(8) . ?
C34 C35 1.382(9) . ?
C34 H34 0.9300 . ?
C35 C36 1.391(7) . ?
C35 H35 0.9300 . ?
C36 H36 0.9300 . ?
C37 H37A 0.9600 . ?
C37 H37B 0.9600 . ?
C37 H37C 0.9600 . ?
C41 Cl42 1.761(6) . ?
C41 Cl44 1.765(6) . ?
C41 Cl43 1.769(6) . ?
C41 H41 0.9800 . ?

loop_
_geom_hbond_atom_site_label_D
_geom_hbond_atom_site_label_H
_geom_hbond_atom_site_label_A
_geom_hbond_distance_DH
_geom_hbond_distance_HA
_geom_hbond_distance_DA
_geom_hbond_angle_DHA
_geom_hbond_site_symmetry_A
_geom_hbond_publ_flag
C17 H17B Cl2 0.96 2.94 3.755(6) 144.1 . yes
C17 H17C Cl2 0.96 2.89 3.808(6) 160.6 2_676 yes
C37 H37A Cl43 0.96 2.94 3.587(6) 126.0 2_676 yes
C41 H41 Cl3 0.98 2.45 3.391(6) 159.9 2_576 yes
N12 H12 Cl2 0.80(9) 2.33(9) 3.086(5) 158(8) . yes

loop_
_geom_torsion_atom_site_label_1
_geom_torsion_atom_site_label_2
_geom_torsion_atom_site_label_3
_geom_torsion_atom_site_label_4
_geom_torsion
_geom_torsion_site_symmetry_1
_geom_torsion_site_symmetry_2
_geom_torsion_site_symmetry_3
_geom_torsion_site_symmetry_4
_geom_torsion_publ_flag
C6 C1 C2 C3 -4.8(8) . . . . ?
C10 C1 C2 C3 173.7(5) . . . . ?
C6 C1 C2 C8 176.2(5) . . . . ?
C10 C1 C2 C8 -5.3(5) . . . . ?
C1 C2 C3 C4 3.0(8) . . . . ?
C8 C2 C3 C4 -178.3(5) . . . . ?
C2 C3 C4 C5 0.5(8) . . . . ?
C3 C4 C5 C6 -2.3(9) . . . . ?
C2 C1 C6 C5 3.1(8) . . . . ?
C10 C1 C6 C5 -175.1(5) . . . . ?
C4 C5 C6 C1 0.5(9) . . . . ?
C3 C2 C8 C9 -174.2(5) . . . . ?
C1 C2 C8 C9 4.6(6) . . . . ?
C3 C2 C8 C11 16.9(8) . . . . ?
C1 C2 C8 C11 -164.3(4) . . . . ?
C11 C8 C9 C10 166.2(5) . . . . ?
C2 C8 C9 C10 -1.9(6) . . . . ?
C11 C8 C9 Pt 0.7(9) . . . . ?
C2 C8 C9 Pt -167.4(4) . . . . ?
C6 C1 C10 C31 -69.3(7) . . . . ?
C2 C1 C10 C31 112.5(5) . . . . ?
C6 C1 C10 C9 -177.8(6) . . . . ?
C2 C1 C10 C9 4.0(5) . . . . ?
C6 C1 C10 C21 60.2(7) . . . . ?
C2 C1 C10 C21 -118.0(5) . . . . ?
C8 C9 C10 C31 -119.6(4) . . . . ?
Pt C9 C10 C31 50.3(4) . . . . ?
C8 C9 C10 C1 -1.2(5) . . . . ?
Pt C9 C10 C1 168.7(3) . . . . ?
C8 C9 C10 C21 119.4(5) . . . . ?
Pt C9 C10 C21 -70.6(4) . . . . ?
C9 C8 C11 N12 43.0(7) . . . . ?
C2 C8 C11 N12 -150.2(5) . . . . ?
C9 C8 C11 C16 -134.3(6) . . . . ?
C2 C8 C11 C16 32.5(7) . . . . ?
C16 C11 N12 C13 1.2(7) . . . . ?
C8 C11 N12 C13 -176.4(5) . . . . ?
C11 N12 C13 C14 -1.1(8) . . . . ?
C11 N12 C13 C17 179.3(5) . . . . ?
N12 C13 C14 C15 1.0(8) . . . . ?
C17 C13 C14 C15 -179.4(5) . . . . ?
C13 C14 C15 C16 -1.1(8) . . . . ?
N12 C11 C16 C15 -1.2(8) . . . . ?
C8 C11 C16 C15 176.2(5) . . . . ?
C14 C15 C16 C11 1.3(8) . . . . ?
C31 C10 C21 C24 -40.0(6) . . . . ?
C1 C10 C21 C24 -170.5(5) . . . . ?
C9 C10 C21 C24 74.5(6) . . . . ?
C31 C10 C21 C22 -161.4(5) . . . . ?
C1 C10 C21 C22 68.1(6) . . . . ?
C9 C10 C21 C22 -46.9(6) . . . . ?
C31 C10 C21 C23 79.0(6) . . . . ?
C1 C10 C21 C23 -51.6(6) . . . . ?
C9 C10 C21 C23 -166.5(5) . . . . ?
C1 C10 C31 N32 -137.0(5) . . . . ?
C9 C10 C31 N32 -28.0(5) . . . . ?
C21 C10 C31 N32 93.8(5) . . . . ?
C1 C10 C31 C36 41.6(7) . . . . ?
C9 C10 C31 C36 150.6(5) . . . . ?
C21 C10 C31 C36 -87.5(6) . . . . ?
C36 C31 N32 C33 -2.7(7) . . . . ?
C10 C31 N32 C33 175.9(4) . . . . ?
C36 C31 N32 Pt 177.0(4) . . . . ?
C10 C31 N32 Pt -4.4(5) . . . . ?
C31 N32 C33 C34 2.1(7) . . . . ?
Pt N32 C33 C34 -177.6(4) . . . . ?
C31 N32 C33 C37 -175.4(5) . . . . ?
Pt N32 C33 C37 5.0(7) . . . . ?
N32 C33 C34 C35 -0.2(8) . . . . ?
C37 C33 C34 C35 177.3(5) . . . . ?
C33 C34 C35 C36 -1.1(9) . . . . ?
C34 C35 C36 C31 0.4(9) . . . . ?
N32 C31 C36 C35 1.5(8) . . . . ?
C10 C31 C36 C35 -177.1(5) . . . . ?
